data_7245928
loop_
_publ_author_name
'Zhu, Mei'
'Ma, Shuqi'
'Dong, Huiyang'
'Zhong, Qing'
'Liu, Yi'

_publ_section_title
;
 Slow magnetic relaxation and selective luminescent probe in a 2p--3d--4f
 heterotrispin chain
;
_journal_issue 3
_journal_name_full CrystEngComm
_journal_page_first 403
_journal_page_last 416
_journal_paper_doi 10.1039/D2CE01200F
_journal_volume 25
_journal_year 2023
_chemical_formula_moiety 'C70 H54 Cu3 F36 N6 O20'
_chemical_formula_sum 'C70 H54 Cu3 F36 N6 O20'
_chemical_formula_weight 2173.81
_space_group_crystal_system triclinic
_space_group_IT_number 2
_space_group_name_Hall '-P 1'
_space_group_name_H-M_alt 'P -1'
_atom_sites_solution_hydrogens geom
_atom_sites_solution_primary dual
_audit_block_doi 10.5517/ccdc.csd.cc29gj5h
_audit_creation_date 2020-06-05
_audit_creation_method
;
Olex2 1.2
(compiled 2018.05.29 svn.r3508 for OlexSys, GUI svn.r5506)
;
_audit_update_record
;
2021-12-16 deposited with the CCDC.	2022-11-29 downloaded from the CCDC.
;
_cell_angle_alpha 93.479(2)
_cell_angle_beta 101.463(2)
_cell_angle_gamma 106.683(2)
_cell_formula_units_Z 1
_cell_length_a 11.5153(4)
_cell_length_b 13.8164(5)
_cell_length_c 15.7733(6)
_cell_measurement_reflns_used 9933
_cell_measurement_temperature 173(2)
_cell_measurement_theta_max 53.89
_cell_measurement_theta_min 2.51
_cell_volume 2337.35(15)
_computing_cell_refinement 'SAINT v8.37A (Bruker, 2015)'
_computing_data_reduction 'SAINT v8.37A (Bruker, 2015)'
_computing_molecular_graphics 'Olex2 (Dolomanov et al., 2009)'
_computing_publication_material 'Olex2 (Dolomanov et al., 2009)'
_computing_structure_refinement 'ShelXL (Sheldrick, 2015)'
_computing_structure_solution 'ShelXT (Sheldrick, 2015)'
_diffrn_ambient_temperature 172.97
_diffrn_measured_fraction_theta_full 0.986
_diffrn_measured_fraction_theta_max 0.978
_diffrn_measurement_device_type 'CCD area detector'
_diffrn_measurement_method 'phi and omega scans'
_diffrn_radiation_monochromator graphite
_diffrn_radiation_type MoK\a
_diffrn_radiation_wavelength 0.71073
_diffrn_reflns_av_R_equivalents 0.0435
_diffrn_reflns_av_unetI/netI 0.0484
_diffrn_reflns_Laue_measured_fraction_full 0.986
_diffrn_reflns_Laue_measured_fraction_max 0.978
_diffrn_reflns_limit_h_max 13
_diffrn_reflns_limit_h_min -13
_diffrn_reflns_limit_k_max 16
_diffrn_reflns_limit_k_min -16
_diffrn_reflns_limit_l_max 19
_diffrn_reflns_limit_l_min -18
_diffrn_reflns_number 27328
_diffrn_reflns_point_group_measured_fraction_full 0.986
_diffrn_reflns_point_group_measured_fraction_max 0.978
_diffrn_reflns_theta_full 25.242
_diffrn_reflns_theta_max 25.382
_diffrn_reflns_theta_min 1.328
_exptl_absorpt_coefficient_mu 0.813
_exptl_absorpt_correction_T_max 0.3012
_exptl_absorpt_correction_T_min 0.1669
_exptl_absorpt_correction_type none
_exptl_absorpt_process_details
'SADABS-2016/2 (Bruker,2016/2) was used for absorption correction. wR2(int) was 0.1714 before and 0.0858 after correction. The Ratio of minimum to maximum transmission is 0.5541. The \l/2 correction factor is Not present.'
_exptl_crystal_colour green
_exptl_crystal_density_diffrn 1.544
_exptl_crystal_description needle
_exptl_crystal_F_000 1087
_refine_diff_density_max 1.183
_refine_diff_density_min -0.854
_refine_diff_density_rms 0.095
_refine_ls_extinction_method none
_refine_ls_goodness_of_fit_ref 1.042
_refine_ls_hydrogen_treatment constr
_refine_ls_matrix_type full
_refine_ls_number_parameters 615
_refine_ls_number_reflns 8398
_refine_ls_number_restraints 0
_refine_ls_restrained_S_all 1.042
_refine_ls_R_factor_all 0.0958
_refine_ls_R_factor_gt 0.0776
_refine_ls_shift/su_max 0.000
_refine_ls_shift/su_mean 0.000
_refine_ls_structure_factor_coef Fsqd
_refine_ls_weighting_details 'w=1/[\s^2^(Fo^2^)+(0.1240P)^2^+5.5199P] where P=(Fo^2^+2Fc^2^)/3'
_refine_ls_weighting_scheme calc
_refine_ls_wR_factor_gt 0.2180
_refine_ls_wR_factor_ref 0.2308
_reflns_Friedel_coverage 0.000
_reflns_number_gt 6393
_reflns_number_total 8398
_reflns_threshold_expression 'I > 2\s(I)'
_cod_data_source_file d2ce01200f2.cif
_cod_data_source_block cu_sq
_cod_depositor_comments 'Adding full bibliography for 7245927--7245932.cif.'
_cod_database_code 7245928
_shelx_shelxl_version_number 2014/7
_shelx_space_group_comment
;
The symmetry employed for this shelxl refinement is uniquely defined
by the following loop, which should always be used as a source of
symmetry information in preference to the above space-group names.
They are only intended as comments.
;
_olex2_refinement_description
;
1. Fixed Uiso
 At 1.2 times of:
  All C(H) groups, All C(H,H) groups
 At 1.5 times of:
  All C(H,H,H) groups
2. Others
 Sof(F17B)=1-FVAR(1)
 Sof(F17A)=FVAR(1)
 Sof(F18B)=1-FVAR(2)
 Sof(F18A)=FVAR(2)
 Sof(F5A)=1-FVAR(3)
 Sof(F5)=FVAR(3)
 Sof(F4A)=1-FVAR(4)
 Sof(F4)=FVAR(4)
3.a Secondary CH2 refined with riding coordinates:
 C10(H10A,H10B)
3.b Aromatic/amide H refined with riding coordinates:
 C8(H8), C9(H9), C11(H11), C13(H13), C14(H14), C16(H16), C17(H17), C19(H19),
 C20(H20), C23(H23)
3.c Idealised Me refined as rotating group:
 C27(H27A,H27B,H27C), C31(H31A,H31B,H31C), C33(H33A,H33B,H33C), C34(H34A,H34B,
 H34C), C35(H35A,H35B,H35C)
;
_olex2_submission_special_instructions 'No special instructions were received'

loop_
_space_group_symop_operation_xyz
'x, y, z'
'-x, -y, -z'

loop_
_atom_site_label
_atom_site_type_symbol
_atom_site_fract_x
_atom_site_fract_y
_atom_site_fract_z
_atom_site_U_iso_or_equiv
_atom_site_adp_type
_atom_site_occupancy
_atom_site_site_symmetry_order
_atom_site_calc_flag
_atom_site_refinement_flags_posn
_atom_site_refinement_flags_adp
_atom_site_refinement_flags_occupancy
_atom_site_disorder_assembly
_atom_site_disorder_group
Cu1 Cu 0.20083(6) 1.04170(5) 0.79929(4) 0.0474(2) Uani 1 1 d . . . . .
Cu2 Cu 0.5000 0.5000 0.5000 0.0477(3) Uani 1 2 d S T P . .
F13 F 0.0908(3) 0.5028(3) 0.3562(3) 0.0617(9) Uani 1 1 d . . . . .
F14 F 0.2125(3) 0.6539(3) 0.4006(3) 0.0658(10) Uani 1 1 d . . . . .
O1 O 0.6545(3) 0.6310(3) 0.4590(2) 0.0422(8) Uani 1 1 d . . . . .
O2 O 0.3574(3) 1.0910(3) 0.8872(2) 0.0383(8) Uani 1 1 d . . . . .
O3 O 0.2783(3) 0.8765(3) 0.2928(2) 0.0479(9) Uani 1 1 d . . . . .
O4 O 0.1682(3) 0.8849(3) 0.8406(2) 0.0436(8) Uani 1 1 d . . . . .
O5 O 0.3972(3) 0.8707(3) 0.4475(2) 0.0403(8) Uani 1 1 d . . . . .
O6 O 0.0408(3) 0.9911(3) 0.7154(2) 0.0394(8) Uani 1 1 d . . . . .
F15 F 0.1790(3) 0.5929(3) 0.2671(2) 0.0692(11) Uani 1 1 d . . . . .
O7 O 0.3662(3) 0.5525(3) 0.4476(2) 0.0376(8) Uani 1 1 d . . . . .
O8 O 0.4773(3) 0.4086(3) 0.3956(2) 0.0404(8) Uani 1 1 d . . . . .
O9 O 0.1085(3) 1.0841(3) 0.8783(2) 0.0439(8) Uani 1 1 d . . . . .
F3 F -0.0517(3) 1.0871(4) 0.9764(2) 0.0746(11) Uani 1 1 d . . . . .
O10 O 0.7538(4) 0.7766(3) 0.2179(2) 0.0501(9) Uani 1 1 d . . . . .
F7 F -0.2048(3) 0.9471(3) 0.6380(3) 0.0791(12) Uani 1 1 d . . . . .
N2 N 0.7096(4) 0.6575(3) 0.3971(3) 0.0356(9) Uani 1 1 d . . . . .
N1 N 0.2885(4) 0.9980(3) 0.7119(2) 0.0348(9) Uani 1 1 d . . . . .
F11 F -0.0218(4) 0.6429(3) 0.8184(3) 0.0946(15) Uani 1 1 d . . . . .
F8 F -0.2129(4) 0.7949(3) 0.5957(3) 0.0923(15) Uani 1 1 d . . . . .
F9 F -0.0983(4) 0.9211(4) 0.5478(2) 0.0921(14) Uani 1 1 d . . . . .
N3 N 0.7571(4) 0.7278(3) 0.2829(3) 0.0406(10) Uani 1 1 d . . . . .
F10 F 0.1493(5) 0.7141(3) 0.9050(4) 0.113(2) Uani 1 1 d . . . . .
C1 C 0.3702(4) 0.8315(4) 0.2972(3) 0.0377(11) Uani 1 1 d . . . . .
C2 C 0.3039(4) 0.5258(4) 0.3711(3) 0.0386(11) Uani 1 1 d . . . . .
C3 C 0.1966(5) 0.5697(4) 0.3478(4) 0.0469(13) Uani 1 1 d . . . . .
C4 C 0.4357(4) 0.8278(4) 0.3816(3) 0.0342(10) Uani 1 1 d . . . . .
C5 C 0.3687(5) 1.1296(4) 0.9632(3) 0.0406(11) Uani 1 1 d . . . . .
C6 C 0.6735(4) 0.7102(4) 0.3341(3) 0.0362(11) Uani 1 1 d . . . . .
C7 C -0.0251(5) 0.8997(4) 0.6945(3) 0.0409(12) Uani 1 1 d . . . . .
C8 C 0.5305(4) 0.7854(4) 0.3940(3) 0.0348(10) Uani 1 1 d . . . . .
H8 H 0.5732 0.7822 0.4514 0.042 Uiso 1 1 calc R . . . .
C9 C 0.2453(5) 0.9900(4) 0.6257(3) 0.0356(10) Uani 1 1 d . . . . .
H9 H 0.1779 1.0154 0.6047 0.043 Uiso 1 1 calc R . . . .
C10 C 0.4536(5) 0.8628(4) 0.5346(3) 0.0393(11) Uani 1 1 d . . . . .
H10A H 0.5441 0.8984 0.5471 0.047 Uiso 1 1 calc R . . . .
H10B H 0.4411 0.7903 0.5429 0.047 Uiso 1 1 calc R . . . .
C11 C 0.2943(4) 0.9465(4) 0.5657(3) 0.0361(11) Uani 1 1 d . . . . .
H11 H 0.2597 0.9413 0.5051 0.043 Uiso 1 1 calc R . . . .
F6 F 0.5709(4) 1.1152(6) 0.9930(4) 0.139(3) Uani 1 1 d . . . . .
C12 C 0.5643(4) 0.7465(4) 0.3218(3) 0.0358(10) Uani 1 1 d . . . . .
F1 F 0.0924(5) 1.1618(7) 1.0844(3) 0.150(3) Uani 1 1 d . . . . .
C13 C 0.5004(5) 0.7496(4) 0.2391(3) 0.0401(11) Uani 1 1 d . . . . .
H13 H 0.5233 0.7233 0.1900 0.048 Uiso 1 1 calc R . . . .
C14 C 0.4398(5) 0.9217(4) 0.6838(3) 0.0427(12) Uani 1 1 d . . . . .
H14 H 0.5091 0.8993 0.7066 0.051 Uiso 1 1 calc R . . . .
C15 C 0.0858(5) 0.8124(4) 0.7980(3) 0.0419(12) Uani 1 1 d . . . . .
C16 C 0.4025(5) 0.7910(4) 0.2267(3) 0.0412(12) Uani 1 1 d . . . . .
H16 H 0.3577 0.7913 0.1693 0.049 Uiso 1 1 calc R . . . .
F12 F 0.1420(7) 0.6662(4) 0.7720(5) 0.141(3) Uani 1 1 d . . . . .
C17 C 0.3856(5) 0.9650(4) 0.7397(3) 0.0426(12) Uani 1 1 d . . . . .
H17 H 0.4188 0.9716 0.8007 0.051 Uiso 1 1 calc R . . . .
C18 C 0.3937(4) 0.9106(4) 0.5945(3) 0.0344(10) Uani 1 1 d . . . . .
C19 C -0.0118(5) 0.8128(4) 0.7265(4) 0.0470(13) Uani 1 1 d . . . . .
H19 H -0.0705 0.7495 0.6998 0.056 Uiso 1 1 calc R . . . .
C20 C 0.2764(6) 1.1479(5) 1.0007(4) 0.0568(15) Uani 1 1 d . . . . .
H20 H 0.2980 1.1780 1.0597 0.068 Uiso 1 1 calc R . . . .
C21 C 0.4013(5) 0.4032(4) 0.3264(3) 0.0458(12) Uani 1 1 d . . . . .
C22 C 0.8207(5) 0.6260(4) 0.3859(4) 0.0455(13) Uani 1 1 d . . . . .
C23 C 0.3159(5) 0.4568(5) 0.3078(4) 0.0498(13) Uani 1 1 d . . . . .
H23 H 0.2646 0.4462 0.2508 0.060 Uiso 1 1 calc R . . . .
F5 F 0.5196(9) 1.1942(12) 1.0989(6) 0.072(4) Uiso 0.44(2) 1 d . . . A 1
F2 F 0.0464(6) 1.2417(5) 0.9752(5) 0.144(3) Uani 1 1 d . . . . .
C24 C 0.8664(5) 0.6903(5) 0.3168(4) 0.0473(13) Uani 1 1 d . . . . .
F16 F 0.3234(7) 0.3176(6) 0.1836(4) 0.159(3) Uani 1 1 d . . . . .
F18A F 0.4606(17) 0.2648(13) 0.2832(11) 0.079(7) Uiso 0.280(16) 1 d . . . B 1
C25 C 0.1544(5) 1.1240(4) 0.9551(3) 0.0478(13) Uani 1 1 d . . . . .
C26 C 0.5018(6) 1.1614(5) 1.0176(3) 0.0524(14) Uani 1 1 d . . . . .
C27 C 0.2112(6) 0.8816(6) 0.2076(4) 0.0602(16) Uani 1 1 d . . . . .
H27A H 0.2688 0.9210 0.1752 0.090 Uiso 1 1 calc GR . . . .
H27B H 0.1477 0.9148 0.2124 0.090 Uiso 1 1 calc GR . . . .
H27C H 0.1709 0.8126 0.1768 0.090 Uiso 1 1 calc GR . . . .
C28 C -0.1371(6) 0.8898(5) 0.6190(4) 0.0578(16) Uani 1 1 d . . . . .
C29 C 0.4057(7) 0.3260(6) 0.2537(4) 0.0643(17) Uani 1 1 d . . . . .
F4 F 0.5705(7) 1.2475(6) 0.9944(5) 0.082(3) Uiso 0.624(17) 1 d . . . A 1
C30 C 0.0901(6) 0.7077(5) 0.8227(5) 0.0656(18) Uani 1 1 d . . . . .
F17A F 0.4978(9) 0.3671(9) 0.2181(7) 0.099(4) Uiso 0.550(18) 1 d . . . B 1
C31 C 0.7700(8) 0.5107(5) 0.3566(7) 0.091(3) Uani 1 1 d . . . . .
H31A H 0.7114 0.4787 0.3915 0.136 Uiso 1 1 calc GR . . . .
H31B H 0.8391 0.4816 0.3646 0.136 Uiso 1 1 calc GR . . . .
H31C H 0.7272 0.4982 0.2949 0.136 Uiso 1 1 calc GR . . . .
C32 C 0.0607(7) 1.1532(7) 0.9997(5) 0.078(2) Uani 1 1 d . . . . .
C33 C 0.9105(7) 0.6421(7) 0.4719(5) 0.079(2) Uani 1 1 d . . . . .
H33A H 0.9437 0.7151 0.4930 0.119 Uiso 1 1 calc GR . . . .
H33B H 0.9790 0.6157 0.4652 0.119 Uiso 1 1 calc GR . . . .
H33C H 0.8677 0.6061 0.5140 0.119 Uiso 1 1 calc GR . . . .
C34 C 0.8930(9) 0.6369(8) 0.2401(5) 0.095(3) Uani 1 1 d . . . . .
H34A H 0.8186 0.5812 0.2109 0.142 Uiso 1 1 calc GR . . . .
H34B H 0.9617 0.6094 0.2604 0.142 Uiso 1 1 calc GR . . . .
H34C H 0.9161 0.6855 0.1990 0.142 Uiso 1 1 calc GR . . . .
C35 C 0.9755(6) 0.7881(6) 0.3558(6) 0.081(2) Uani 1 1 d . . . . .
H35A H 0.9904 0.8323 0.3102 0.121 Uiso 1 1 calc GR . . . .
H35B H 1.0507 0.7696 0.3787 0.121 Uiso 1 1 calc GR . . . .
H35C H 0.9545 0.8242 0.4031 0.121 Uiso 1 1 calc GR . . . .
F17B F 0.5143(8) 0.3173(8) 0.2550(6) 0.065(4) Uiso 0.450(18) 1 d . . . B 2
F18B F 0.3615(8) 0.2303(6) 0.2745(5) 0.095(3) Uiso 0.720(16) 1 d . . . B 2
F5A F 0.5068(8) 1.1348(10) 1.0976(5) 0.081(4) Uiso 0.56(2) 1 d . . . A 2
F4A F 0.5342(12) 1.2617(10) 1.0453(10) 0.088(5) Uiso 0.376(17) 1 d . . . A 2

loop_
_atom_site_aniso_label
_atom_site_aniso_U_11
_atom_site_aniso_U_22
_atom_site_aniso_U_33
_atom_site_aniso_U_23
_atom_site_aniso_U_13
_atom_site_aniso_U_12
Cu1 0.0489(4) 0.0585(5) 0.0356(4) 0.0016(3) 0.0106(3) 0.0178(3)
Cu2 0.0453(5) 0.0571(6) 0.0437(5) 0.0051(4) 0.0086(4) 0.0213(5)
F13 0.0287(15) 0.070(2) 0.086(2) 0.0289(19) 0.0136(15) 0.0101(15)
F14 0.0475(19) 0.062(2) 0.094(3) 0.005(2) 0.0089(18) 0.0306(17)
O1 0.049(2) 0.040(2) 0.046(2) 0.0110(16) 0.0267(17) 0.0148(16)
O2 0.0401(18) 0.047(2) 0.0245(16) 0.0006(14) 0.0038(13) 0.0123(15)
O3 0.047(2) 0.073(3) 0.0395(19) 0.0126(18) 0.0156(16) 0.036(2)
O4 0.044(2) 0.048(2) 0.0339(18) 0.0064(16) 0.0044(15) 0.0086(17)
O5 0.052(2) 0.052(2) 0.0287(17) 0.0019(15) 0.0134(15) 0.0303(17)
O6 0.0387(18) 0.047(2) 0.0326(17) 0.0004(15) 0.0046(14) 0.0156(16)
F15 0.058(2) 0.097(3) 0.064(2) 0.043(2) 0.0134(17) 0.037(2)
O7 0.0364(17) 0.0419(19) 0.0378(19) 0.0061(15) 0.0085(15) 0.0170(15)
O8 0.0404(18) 0.050(2) 0.0336(18) 0.0001(15) 0.0082(15) 0.0194(16)
O9 0.0446(19) 0.055(2) 0.0312(18) -0.0017(16) 0.0157(15) 0.0101(17)
F3 0.057(2) 0.111(3) 0.058(2) 0.000(2) 0.0283(18) 0.023(2)
O10 0.055(2) 0.064(3) 0.049(2) 0.0232(19) 0.0290(18) 0.029(2)
F7 0.054(2) 0.092(3) 0.089(3) -0.018(2) -0.0121(19) 0.045(2)
N2 0.040(2) 0.035(2) 0.042(2) 0.0109(18) 0.0218(18) 0.0170(18)
N1 0.037(2) 0.037(2) 0.031(2) 0.0009(16) 0.0088(16) 0.0135(18)
F11 0.080(3) 0.062(3) 0.117(4) 0.030(2) -0.009(3) 0.001(2)
F8 0.070(3) 0.072(3) 0.100(3) -0.024(2) -0.041(2) 0.016(2)
F9 0.100(3) 0.141(4) 0.0351(19) 0.013(2) -0.009(2) 0.053(3)
N3 0.043(2) 0.049(3) 0.043(2) 0.014(2) 0.0229(19) 0.023(2)
F10 0.115(4) 0.066(3) 0.114(4) 0.032(3) -0.048(3) 0.007(3)
C1 0.035(2) 0.046(3) 0.038(3) 0.008(2) 0.013(2) 0.018(2)
C2 0.032(2) 0.038(3) 0.047(3) 0.013(2) 0.012(2) 0.010(2)
C3 0.037(3) 0.050(3) 0.054(3) 0.014(3) 0.007(2) 0.015(2)
C4 0.038(2) 0.035(3) 0.034(2) 0.0019(19) 0.017(2) 0.013(2)
C5 0.050(3) 0.040(3) 0.028(2) 0.003(2) 0.007(2) 0.011(2)
C6 0.036(2) 0.040(3) 0.038(3) 0.003(2) 0.019(2) 0.014(2)
C7 0.036(3) 0.058(4) 0.030(2) -0.006(2) 0.004(2) 0.022(3)
C8 0.034(2) 0.041(3) 0.032(2) 0.004(2) 0.0119(19) 0.014(2)
C9 0.044(3) 0.044(3) 0.028(2) 0.007(2) 0.012(2) 0.023(2)
C10 0.044(3) 0.047(3) 0.034(2) 0.002(2) 0.013(2) 0.023(2)
C11 0.038(2) 0.046(3) 0.027(2) 0.004(2) 0.0111(19) 0.015(2)
F6 0.063(3) 0.232(7) 0.099(4) -0.065(4) -0.027(3) 0.057(4)
C12 0.036(2) 0.036(3) 0.042(3) 0.007(2) 0.018(2) 0.015(2)
F1 0.076(3) 0.299(9) 0.052(3) -0.062(4) 0.026(2) 0.032(4)
C13 0.045(3) 0.048(3) 0.034(3) -0.001(2) 0.020(2) 0.018(2)
C14 0.046(3) 0.055(3) 0.035(3) 0.000(2) 0.006(2) 0.031(3)
C15 0.042(3) 0.046(3) 0.041(3) 0.005(2) 0.012(2) 0.016(2)
C16 0.037(3) 0.055(3) 0.035(3) 0.004(2) 0.012(2) 0.016(2)
F12 0.170(6) 0.085(4) 0.225(7) 0.029(4) 0.106(6) 0.084(4)
C17 0.050(3) 0.054(3) 0.027(2) -0.001(2) 0.007(2) 0.023(3)
C18 0.039(3) 0.035(3) 0.034(2) 0.0034(19) 0.016(2) 0.015(2)
C19 0.044(3) 0.047(3) 0.045(3) -0.005(2) 0.003(2) 0.014(2)
C20 0.062(4) 0.069(4) 0.034(3) -0.008(3) 0.015(3) 0.012(3)
C21 0.046(3) 0.049(3) 0.038(3) -0.002(2) 0.008(2) 0.010(2)
C22 0.044(3) 0.051(3) 0.057(3) 0.016(3) 0.028(3) 0.026(3)
C23 0.045(3) 0.060(4) 0.037(3) 0.001(3) -0.002(2) 0.015(3)
F2 0.151(5) 0.084(4) 0.232(8) -0.015(4) 0.125(6) 0.042(4)
C24 0.047(3) 0.062(4) 0.051(3) 0.017(3) 0.027(3) 0.031(3)
F16 0.212(7) 0.174(6) 0.083(4) -0.077(4) -0.053(4) 0.123(6)
C25 0.049(3) 0.057(3) 0.034(3) -0.002(2) 0.020(2) 0.004(3)
C26 0.068(4) 0.054(4) 0.027(3) 0.000(2) -0.003(2) 0.017(3)
C27 0.059(4) 0.092(5) 0.046(3) 0.015(3) 0.013(3) 0.045(4)
C28 0.053(3) 0.067(4) 0.048(3) -0.008(3) -0.005(3) 0.024(3)
C29 0.067(4) 0.071(4) 0.044(3) -0.005(3) 0.001(3) 0.015(4)
C30 0.061(4) 0.048(4) 0.080(5) 0.005(3) -0.002(3) 0.016(3)
C31 0.090(5) 0.047(4) 0.160(8) 0.006(4) 0.072(6) 0.031(4)
C32 0.067(5) 0.101(6) 0.061(4) -0.024(4) 0.032(4) 0.011(4)
C33 0.063(4) 0.138(7) 0.060(4) 0.039(4) 0.029(3) 0.054(5)
C34 0.122(7) 0.166(9) 0.059(4) 0.037(5) 0.048(4) 0.118(7)
C35 0.048(4) 0.084(5) 0.116(6) 0.046(5) 0.025(4) 0.019(4)

loop_
_atom_type_symbol
_atom_type_description
_atom_type_scat_dispersion_real
_atom_type_scat_dispersion_imag
_atom_type_scat_source
C C 0.0033 0.0016 'International Tables Vol C Tables 4.2.6.8 and 6.1.1.4'
H H 0.0000 0.0000 'International Tables Vol C Tables 4.2.6.8 and 6.1.1.4'
Cu Cu 0.3201 1.2651 'International Tables Vol C Tables 4.2.6.8 and 6.1.1.4'
F F 0.0171 0.0103 'International Tables Vol C Tables 4.2.6.8 and 6.1.1.4'
N N 0.0061 0.0033 'International Tables Vol C Tables 4.2.6.8 and 6.1.1.4'
O O 0.0106 0.0060 'International Tables Vol C Tables 4.2.6.8 and 6.1.1.4'

loop_
_geom_angle_atom_site_label_1
_geom_angle_atom_site_label_2
_geom_angle_atom_site_label_3
_geom_angle
_geom_angle_site_symmetry_1
_geom_angle_site_symmetry_3
_geom_angle_publ_flag
O2 Cu1 O4 90.39(14) . . ?
O2 Cu1 N1 90.94(15) . . ?
O6 Cu1 O2 177.57(14) . . ?
O6 Cu1 O4 88.48(14) . . ?
O6 Cu1 O9 85.85(15) . . ?
O6 Cu1 N1 91.16(15) . . ?
O9 Cu1 O2 92.07(14) . . ?
O9 Cu1 O4 93.70(15) . . ?
O9 Cu1 N1 176.76(15) . . ?
N1 Cu1 O4 87.48(15) . . ?
O1 Cu2 O1 180.0 . 2_666 ?
O7 Cu2 O1 86.87(13) 2_666 . ?
O7 Cu2 O1 93.13(13) 2_666 2_666 ?
O7 Cu2 O1 86.87(13) . 2_666 ?
O7 Cu2 O1 93.13(13) . . ?
O7 Cu2 O7 180.00(12) 2_666 . ?
O8 Cu2 O1 92.82(14) 2_666 2_666 ?
O8 Cu2 O1 92.83(14) . . ?
O8 Cu2 O1 87.18(14) . 2_666 ?
O8 Cu2 O1 87.17(14) 2_666 . ?
O8 Cu2 O7 87.05(14) 2_666 . ?
O8 Cu2 O7 92.95(14) . . ?
O8 Cu2 O7 87.05(14) . 2_666 ?
O8 Cu2 O7 92.95(14) 2_666 2_666 ?
O8 Cu2 O8 180.0 . 2_666 ?
N2 O1 Cu2 143.9(3) . . ?
C5 O2 Cu1 125.0(3) . . ?
C1 O3 C27 116.6(4) . . ?
C15 O4 Cu1 121.2(3) . . ?
C4 O5 C10 117.2(4) . . ?
C7 O6 Cu1 126.5(3) . . ?
C2 O7 Cu2 124.3(3) . . ?
C21 O8 Cu2 124.5(3) . . ?
C25 O9 Cu1 124.9(4) . . ?
O1 N2 C6 125.4(4) . . ?
O1 N2 C22 121.8(4) . . ?
C6 N2 C22 112.7(4) . . ?
C9 N1 Cu1 122.7(3) . . ?
C17 N1 Cu1 119.4(3) . . ?
C17 N1 C9 117.5(4) . . ?
O10 N3 C6 126.2(4) . . ?
O10 N3 C24 121.3(4) . . ?
C6 N3 C24 112.3(4) . . ?
O3 C1 C4 115.7(4) . . ?
O3 C1 C16 125.4(4) . . ?
C16 C1 C4 118.9(4) . . ?
O7 C2 C3 114.5(5) . . ?
O7 C2 C23 128.2(5) . . ?
C23 C2 C3 117.1(5) . . ?
F13 C3 C2 110.1(4) . . ?
F14 C3 F13 106.2(5) . . ?
F14 C3 C2 112.3(4) . . ?
F15 C3 F13 107.6(4) . . ?
F15 C3 F14 107.1(5) . . ?
F15 C3 C2 113.1(5) . . ?
O5 C4 C1 114.5(4) . . ?
C8 C4 O5 124.6(4) . . ?
C8 C4 C1 120.9(4) . . ?
O2 C5 C20 127.6(5) . . ?
O2 C5 C26 113.7(5) . . ?
C20 C5 C26 118.7(5) . . ?
N2 C6 N3 108.7(4) . . ?
N2 C6 C12 127.0(4) . . ?
N3 C6 C12 124.4(4) . . ?
O6 C7 C19 131.1(5) . . ?
O6 C7 C28 110.9(5) . . ?
C19 C7 C28 118.1(5) . . ?
C4 C8 C12 119.7(4) . . ?
N1 C9 C11 122.9(4) . . ?
O5 C10 C18 107.8(4) . . ?
C18 C11 C9 119.7(4) . . ?
C8 C12 C6 120.1(4) . . ?
C13 C12 C6 119.9(4) . . ?
C13 C12 C8 119.8(4) . . ?
C12 C13 C16 120.4(4) . . ?
C17 C14 C18 120.3(4) . . ?
O4 C15 C19 127.9(5) . . ?
O4 C15 C30 115.6(5) . . ?
C19 C15 C30 116.4(5) . . ?
C1 C16 C13 120.3(5) . . ?
N1 C17 C14 122.7(4) . . ?
C11 C18 C10 123.6(4) . . ?
C11 C18 C14 116.9(4) . . ?
C14 C18 C10 119.5(4) . . ?
C7 C19 C15 123.4(5) . . ?
C25 C20 C5 122.2(5) . . ?
O8 C21 C23 128.6(5) . . ?
O8 C21 C29 113.4(5) . . ?
C23 C21 C29 118.0(5) . . ?
N2 C22 C24 102.4(4) . . ?
N2 C22 C31 105.3(5) . . ?
C24 C22 C31 114.9(6) . . ?
C33 C22 N2 109.9(5) . . ?
C33 C22 C24 116.3(5) . . ?
C33 C22 C31 107.4(6) . . ?
C21 C23 C2 121.3(5) . . ?
N3 C24 C22 101.8(4) . . ?
N3 C24 C35 104.8(5) . . ?
C22 C24 C35 113.2(5) . . ?
C34 C24 N3 107.6(5) . . ?
C34 C24 C22 117.6(6) . . ?
C34 C24 C35 110.4(6) . . ?
O9 C25 C20 128.2(5) . . ?
O9 C25 C32 113.1(5) . . ?
C20 C25 C32 118.6(5) . . ?
F6 C26 C5 115.1(5) . . ?
F6 C26 F5 120.3(7) . . ?
F6 C26 F4 89.4(7) . . ?
F6 C26 F5A 99.3(7) . . ?
F6 C26 F4A 126.1(9) . . ?
F5 C26 C5 117.4(7) . . ?
F5 C26 F4 96.9(8) . . ?
F4 C26 C5 110.7(5) . . ?
F5A C26 C5 111.9(6) . . ?
F5A C26 F4A 93.7(9) . . ?
F4A C26 C5 107.5(7) . . ?
F7 C28 F8 107.4(5) . . ?
F7 C28 F9 106.4(6) . . ?
F7 C28 C7 111.8(5) . . ?
F8 C28 F9 106.6(5) . . ?
F8 C28 C7 113.7(5) . . ?
F9 C28 C7 110.4(5) . . ?
F16 C29 C21 113.1(6) . . ?
F16 C29 F17A 93.4(8) . . ?
F16 C29 F17B 123.7(7) . . ?
F16 C29 F18B 97.9(7) . . ?
F18A C29 C21 111.8(9) . . ?
F18A C29 F16 130.9(10) . . ?
F18A C29 F17A 89.6(11) . . ?
F17A C29 C21 109.3(7) . . ?
F17B C29 C21 114.9(6) . . ?
F17B C29 F18B 92.9(7) . . ?
F18B C29 C21 109.0(6) . . ?
F11 C30 C15 113.1(5) . . ?
F10 C30 F11 104.0(6) . . ?
F10 C30 C15 111.4(5) . . ?
F12 C30 F11 107.1(6) . . ?
F12 C30 F10 109.9(7) . . ?
F12 C30 C15 111.0(6) . . ?
F3 C32 F2 104.9(7) . . ?
F3 C32 C25 112.9(6) . . ?
F1 C32 F3 106.4(6) . . ?
F1 C32 F2 109.3(7) . . ?
F1 C32 C25 113.2(7) . . ?
F2 C32 C25 109.7(6) . . ?

loop_
_geom_bond_atom_site_label_1
_geom_bond_atom_site_label_2
_geom_bond_distance
_geom_bond_site_symmetry_2
_geom_bond_publ_flag
Cu1 O2 1.955(3) . ?
Cu1 O4 2.250(4) . ?
Cu1 O6 1.953(3) . ?
Cu1 O9 1.955(3) . ?
Cu1 N1 2.022(4) . ?
Cu2 O1 2.368(3) 2_666 ?
Cu2 O1 2.368(3) . ?
Cu2 O7 1.947(3) 2_666 ?
Cu2 O7 1.947(3) . ?
Cu2 O8 1.940(3) 2_666 ?
Cu2 O8 1.940(3) . ?
F13 C3 1.338(6) . ?
F14 C3 1.334(7) . ?
O1 N2 1.284(5) . ?
O2 C5 1.248(6) . ?
O3 C1 1.366(6) . ?
O3 C27 1.428(7) . ?
O4 C15 1.214(6) . ?
O5 C4 1.374(5) . ?
O5 C10 1.423(6) . ?
O6 C7 1.257(6) . ?
F15 C3 1.323(6) . ?
O7 C2 1.247(6) . ?
O8 C21 1.239(6) . ?
O9 C25 1.244(6) . ?
F3 C32 1.317(8) . ?
O10 N3 1.261(5) . ?
F7 C28 1.320(7) . ?
N2 C6 1.337(6) . ?
N2 C22 1.503(6) . ?
N1 C9 1.338(6) . ?
N1 C17 1.331(6) . ?
F11 C30 1.327(8) . ?
F8 C28 1.332(8) . ?
F9 C28 1.340(8) . ?
N3 C6 1.355(6) . ?
N3 C24 1.509(7) . ?
F10 C30 1.325(8) . ?
C1 C4 1.405(7) . ?
C1 C16 1.378(7) . ?
C2 C3 1.519(7) . ?
C2 C23 1.392(8) . ?
C4 C8 1.368(7) . ?
C5 C20 1.390(8) . ?
C5 C26 1.524(8) . ?
C6 C12 1.466(6) . ?
C7 C19 1.367(8) . ?
C7 C28 1.539(7) . ?
C8 C12 1.399(6) . ?
C9 C11 1.382(6) . ?
C10 C18 1.500(6) . ?
C11 C18 1.382(7) . ?
F6 C26 1.255(8) . ?
C12 C13 1.375(7) . ?
F1 C32 1.302(9) . ?
C13 C16 1.390(7) . ?
C14 C17 1.376(7) . ?
C14 C18 1.385(7) . ?
C15 C19 1.427(7) . ?
C15 C30 1.532(9) . ?
F12 C30 1.287(9) . ?
C20 C25 1.380(8) . ?
C21 C23 1.390(8) . ?
C21 C29 1.537(9) . ?
C22 C24 1.527(7) . ?
C22 C31 1.537(9) . ?
C22 C33 1.494(9) . ?
F5 C26 1.290(11) . ?
F2 C32 1.349(11) . ?
C24 C34 1.508(8) . ?
C24 C35 1.549(10) . ?
F16 C29 1.280(8) . ?
F18A C29 1.253(17) . ?
C25 C32 1.530(8) . ?
C26 F4 1.343(10) . ?
C26 F5A 1.330(10) . ?
C26 F4A 1.347(15) . ?
C29 F17A 1.300(12) . ?
C29 F17B 1.287(11) . ?
C29 F18B 1.360(10) . ?
